data_4120029
loop_
_publ_author_name
'Matthew R. MacDonald'
'Jefferson E. Bates'
'Joseph W. Ziller'
'Filipp Furche'
'William J. Evans'

_publ_contact_author
; 
Professor William J. Evans
Department of Chemistry
1102 Natural Sciences II
University of California, Irvine
Irvine, CA 92697-2025
;
_publ_contact_author_email wevans@uci.edu
_publ_contact_author_fax '1  949 824 2210'
_publ_contact_author_phone '1  949 824 5174'
_publ_section_title
;
 Completing the Series of +2 Ions for the Lanthanide Elements: Synthesis
 of Molecular Complexes of Pr2+, Gd2+, Tb2+, and Lu2+
;
_journal_name_full 'Journal of the American Chemical Society'
_journal_page_first 9857
_journal_page_last 9868
_journal_paper_doi 10.1021/ja403753j
_journal_volume 135
_journal_year 2013
_chemical_formula_sum 'C46 H83 Er K N2 O7 Si3'
_chemical_formula_weight 1066.77
_chemical_name_systematic
; 
 ? 
;
_space_group_IT_number 14
_symmetry_cell_setting monoclinic
_symmetry_space_group_name_Hall '-P 2ybc'
_symmetry_space_group_name_H-M 'P 1 21/c 1'
_atom_sites_solution_hydrogens geom
_atom_sites_solution_primary direct
_atom_sites_solution_secondary difmap
_audit_creation_method SHELXTL
_cell_angle_alpha 90.00
_cell_angle_beta 91.1050(8)
_cell_angle_gamma 90.00
_cell_formula_units_Z 4
_cell_length_a 15.8795(10)
_cell_length_b 24.3388(15)
_cell_length_c 13.7684(8)
_cell_measurement_reflns_used 9554
_cell_measurement_temperature 143(2)
_cell_measurement_theta_max 28.34
_cell_measurement_theta_min 2.56
_cell_volume 5320.3(6)
_computing_cell_refinement 'Bruker SAINT'
_computing_data_collection 'Bruker APEX2'
_computing_data_reduction 'Bruker SAINT'
_computing_molecular_graphics 'Bruker SHELXTL'
_computing_publication_material 'Bruker SHELXTL'
_computing_structure_refinement 'SHELXL-97 (Sheldrick, 2008)'
_computing_structure_solution 'SHELXS-97 (Sheldrick, 2008)'
_diffrn_ambient_temperature 143(2)
_diffrn_measured_fraction_theta_full 1.000
_diffrn_measured_fraction_theta_max 0.997
_diffrn_measurement_device_type 'Bruker APEX-II CCD'
_diffrn_measurement_method '\f and \w scans'
_diffrn_radiation_monochromator graphite
_diffrn_radiation_source 'fine-focus sealed tube'
_diffrn_radiation_type MoK\a
_diffrn_radiation_wavelength 0.71073
_diffrn_reflns_av_R_equivalents 0.0287
_diffrn_reflns_av_sigmaI/netI 0.0226
_diffrn_reflns_limit_h_max 20
_diffrn_reflns_limit_h_min -20
_diffrn_reflns_limit_k_max 31
_diffrn_reflns_limit_k_min -30
_diffrn_reflns_limit_l_max 17
_diffrn_reflns_limit_l_min -17
_diffrn_reflns_number 59425
_diffrn_reflns_theta_full 25.50
_diffrn_reflns_theta_max 27.10
_diffrn_reflns_theta_min 1.28
_exptl_absorpt_coefficient_mu 1.769
_exptl_absorpt_correction_T_max 0.8802
_exptl_absorpt_correction_T_min 0.5019
_exptl_absorpt_correction_type numerical
_exptl_absorpt_process_details 'Bruker SADABS'
_exptl_crystal_colour purple
_exptl_crystal_density_diffrn 1.332
_exptl_crystal_density_meas ?
_exptl_crystal_description hexagonal
_exptl_crystal_F_000 2232
_exptl_crystal_size_max 0.45
_exptl_crystal_size_mid 0.45
_exptl_crystal_size_min 0.07
_refine_diff_density_max 1.159
_refine_diff_density_min -0.524
_refine_diff_density_rms 0.078
_refine_ls_extinction_method none
_refine_ls_goodness_of_fit_ref 1.044
_refine_ls_hydrogen_treatment constr
_refine_ls_matrix_type full
_refine_ls_number_parameters 545
_refine_ls_number_reflns 11716
_refine_ls_number_restraints 0
_refine_ls_restrained_S_all 1.044
_refine_ls_R_factor_all 0.0352
_refine_ls_R_factor_gt 0.0270
_refine_ls_shift/su_max 0.001
_refine_ls_shift/su_mean 0.000
_refine_ls_structure_factor_coef Fsqd
_refine_ls_weighting_details 'calc w=1/[\s^2^(Fo^2^)+(0.0322P)^2^+4.7546P] where P=(Fo^2^+2Fc^2^)/3'
_refine_ls_weighting_scheme calc
_refine_ls_wR_factor_gt 0.0635
_refine_ls_wR_factor_ref 0.0671
_reflns_number_gt 10091
_reflns_number_total 11716
_reflns_threshold_expression >2sigma(I)
_cod_data_source_file ja403753j_si_002_12.cif
_cod_data_source_block mrm39
_cod_depositor_comments
;
The following automatic conversions were performed:

'_exptl_crystal_density_meas' value 'not_measured' was changed to '?'
- the value is perceived as not measured.

Automatic conversion script
Id: cif_fix_values 3008 2015-01-20 13:52:24Z robertas 
;
_cod_database_code 4120029

loop_
_symmetry_equiv_pos_as_xyz
'x, y, z'
'-x, y+1/2, -z+1/2'
'-x, -y, -z'
'x, -y-1/2, z-1/2'

loop_
_atom_site_label
_atom_site_type_symbol
_atom_site_fract_x
_atom_site_fract_y
_atom_site_fract_z
_atom_site_U_iso_or_equiv
_atom_site_adp_type
_atom_site_occupancy
_atom_site_symmetry_multiplicity
_atom_site_calc_flag
_atom_site_refinement_flags
_atom_site_disorder_assembly
_atom_site_disorder_group
Er1 Er 0.279523(7) 0.087472(4) 0.016688(8) 0.02110(4) Uani 1 1 d . . .
K1 K 0.24045(3) -0.27111(2) -0.18950(3) 0.02009(10) Uani 1 1 d . . .
Si1 Si 0.24001(4) 0.24742(3) -0.05924(5) 0.02373(14) Uani 1 1 d . . .
Si2 Si 0.38206(5) 0.04829(3) 0.27173(5) 0.03019(16) Uani 1 1 d . . .
Si3 Si 0.26890(5) 0.05519(3) -0.27499(5) 0.02957(16) Uani 1 1 d . . .
O1 O 0.12005(11) -0.31146(8) -0.32477(13) 0.0299(4) Uani 1 1 d . . .
O2 O 0.29443(11) -0.32865(8) -0.35196(12) 0.0280(4) Uani 1 1 d . . .
O3 O 0.31971(11) -0.17093(7) -0.23229(12) 0.0256(4) Uani 1 1 d . . .
O4 O 0.15893(11) -0.17094(7) -0.14627(12) 0.0284(4) Uani 1 1 d . . .
O5 O 0.18746(12) -0.33178(8) -0.03006(12) 0.0303(4) Uani 1 1 d . . .
O6 O 0.36320(11) -0.31485(7) -0.05404(12) 0.0283(4) Uani 1 1 d . . .
N1 N 0.05818(14) -0.27072(10) -0.13875(16) 0.0317(5) Uani 1 1 d . . .
N2 N 0.42378(13) -0.27178(9) -0.24016(15) 0.0264(5) Uani 1 1 d . . .
C1 C 0.19813(15) 0.18571(10) 0.00148(18) 0.0235(5) Uani 1 1 d . . .
C2 C 0.20263(16) 0.17465(10) 0.10323(18) 0.0252(5) Uani 1 1 d . . .
H2A H 0.2296 0.1992 0.1531 0.030 Uiso 1 1 calc R . .
C3 C 0.15339(16) 0.12785(11) 0.1238(2) 0.0302(6) Uani 1 1 d . . .
H3A H 0.1379 0.1149 0.1900 0.036 Uiso 1 1 calc R . .
C4 C 0.11504(16) 0.11089(11) 0.0357(2) 0.0327(6) Uani 1 1 d . . .
H4A H 0.0679 0.0838 0.0295 0.039 Uiso 1 1 calc R . .
C5 C 0.14283(16) 0.14517(11) -0.0383(2) 0.0279(6) Uani 1 1 d . . .
H5A H 0.1185 0.1460 -0.1058 0.034 Uiso 1 1 calc R . .
C6 C 0.3102(2) 0.28560(12) 0.0277(2) 0.0414(7) Uani 1 1 d . . .
H6A H 0.2776 0.2976 0.0836 0.062 Uiso 1 1 calc R . .
H6B H 0.3338 0.3178 -0.0048 0.062 Uiso 1 1 calc R . .
H6C H 0.3560 0.2615 0.0501 0.062 Uiso 1 1 calc R . .
C7 C 0.15191(19) 0.29412(13) -0.0975(2) 0.0437(8) Uani 1 1 d . . .
H7A H 0.1042 0.2722 -0.1216 0.066 Uiso 1 1 calc R . .
H7B H 0.1710 0.3186 -0.1492 0.066 Uiso 1 1 calc R . .
H7C H 0.1344 0.3161 -0.0418 0.066 Uiso 1 1 calc R . .
C8 C 0.29977(19) 0.23161(12) -0.1712(2) 0.0363(6) Uani 1 1 d . . .
H8A H 0.2616 0.2154 -0.2201 0.054 Uiso 1 1 calc R . .
H8B H 0.3451 0.2056 -0.1554 0.054 Uiso 1 1 calc R . .
H8C H 0.3239 0.2656 -0.1969 0.054 Uiso 1 1 calc R . .
C9 C 0.40030(15) 0.08175(10) 0.15414(18) 0.0235(5) Uani 1 1 d . . .
C10 C 0.43819(16) 0.05744(11) 0.07142(19) 0.0270(5) Uani 1 1 d . . .
H10A H 0.4606 0.0191 0.0689 0.032 Uiso 1 1 calc R . .
C11 C 0.44961(16) 0.09708(11) -0.0001(2) 0.0294(6) Uani 1 1 d . . .
H11A H 0.4817 0.0918 -0.0613 0.035 Uiso 1 1 calc R . .
C12 C 0.42059(16) 0.14772(11) 0.03575(19) 0.0284(6) Uani 1 1 d . . .
H12A H 0.4302 0.1844 0.0053 0.034 Uiso 1 1 calc R . .
C13 C 0.39200(15) 0.13888(10) 0.13032(18) 0.0249(5) Uani 1 1 d . . .
H13A H 0.3784 0.1686 0.1777 0.030 Uiso 1 1 calc R . .
C14 C 0.3540(3) -0.02540(13) 0.2563(3) 0.0583(10) Uani 1 1 d . . .
H14A H 0.2983 -0.0283 0.2248 0.087 Uiso 1 1 calc R . .
H14B H 0.3530 -0.0432 0.3201 0.087 Uiso 1 1 calc R . .
H14C H 0.3959 -0.0435 0.2159 0.087 Uiso 1 1 calc R . .
C15 C 0.2997(2) 0.08517(15) 0.3396(2) 0.0512(9) Uani 1 1 d . . .
H15A H 0.2453 0.0813 0.3053 0.077 Uiso 1 1 calc R . .
H15B H 0.3144 0.1242 0.3444 0.077 Uiso 1 1 calc R . .
H15C H 0.2957 0.0696 0.4049 0.077 Uiso 1 1 calc R . .
C16 C 0.4794(2) 0.05011(19) 0.3516(3) 0.0631(11) Uani 1 1 d . . .
H16A H 0.5272 0.0356 0.3158 0.095 Uiso 1 1 calc R . .
H16B H 0.4705 0.0276 0.4095 0.095 Uiso 1 1 calc R . .
H16C H 0.4911 0.0881 0.3712 0.095 Uiso 1 1 calc R . .
C17 C 0.26038(17) 0.02867(10) -0.14964(19) 0.0283(6) Uani 1 1 d . . .
C18 C 0.32525(19) 0.00169(10) -0.0942(2) 0.0322(6) Uani 1 1 d . . .
H18A H 0.3836 -0.0054 -0.1170 0.039 Uiso 1 1 calc R . .
C19 C 0.2905(2) -0.02120(10) -0.0115(2) 0.0365(7) Uani 1 1 d . . .
H19A H 0.3198 -0.0476 0.0334 0.044 Uiso 1 1 calc R . .
C20 C 0.2031(2) -0.00985(11) -0.0122(2) 0.0351(7) Uani 1 1 d . . .
H20A H 0.1608 -0.0269 0.0315 0.042 Uiso 1 1 calc R . .
C21 C 0.18457(18) 0.01960(10) -0.09752(19) 0.0294(6) Uani 1 1 d . . .
H21A H 0.1265 0.0281 -0.1227 0.035 Uiso 1 1 calc R . .
C22 C 0.3729(2) 0.08907(12) -0.2941(2) 0.0411(7) Uani 1 1 d . . .
H22A H 0.3765 0.1227 -0.2551 0.062 Uiso 1 1 calc R . .
H22B H 0.3785 0.0983 -0.3630 0.062 Uiso 1 1 calc R . .
H22C H 0.4184 0.0640 -0.2743 0.062 Uiso 1 1 calc R . .
C23 C 0.2604(2) -0.00290(12) -0.3651(2) 0.0396(7) Uani 1 1 d . . .
H23A H 0.3074 -0.0285 -0.3545 0.059 Uiso 1 1 calc R . .
H23B H 0.2624 0.0119 -0.4312 0.059 Uiso 1 1 calc R . .
H23C H 0.2070 -0.0223 -0.3565 0.059 Uiso 1 1 calc R . .
C24 C 0.1799(2) 0.10293(12) -0.3066(2) 0.0389(7) Uani 1 1 d . . .
H24A H 0.1833 0.1356 -0.2650 0.058 Uiso 1 1 calc R . .
H24B H 0.1261 0.0842 -0.2966 0.058 Uiso 1 1 calc R . .
H24C H 0.1837 0.1140 -0.3748 0.058 Uiso 1 1 calc R . .
C25 C 0.00761(18) -0.27790(15) -0.2284(2) 0.0446(8) Uani 1 1 d . . .
H25A H 0.0086 -0.2432 -0.2658 0.054 Uiso 1 1 calc R . .
H25B H -0.0515 -0.2851 -0.2108 0.054 Uiso 1 1 calc R . .
C26 C 0.03722(19) -0.32353(15) -0.2919(2) 0.0453(8) Uani 1 1 d . . .
H26A H 0.0379 -0.3585 -0.2551 0.054 Uiso 1 1 calc R . .
H26B H -0.0018 -0.3278 -0.3484 0.054 Uiso 1 1 calc R . .
C27 C 0.15231(19) -0.35578(11) -0.3799(2) 0.0340(6) Uani 1 1 d . . .
H27A H 0.1106 -0.3668 -0.4307 0.041 Uiso 1 1 calc R . .
H27B H 0.1631 -0.3878 -0.3371 0.041 Uiso 1 1 calc R . .
C28 C 0.23181(18) -0.33830(11) -0.42569(18) 0.0311(6) Uani 1 1 d . . .
H28A H 0.2513 -0.3673 -0.4705 0.037 Uiso 1 1 calc R . .
H28B H 0.2221 -0.3043 -0.4637 0.037 Uiso 1 1 calc R . .
C29 C 0.37368(17) -0.31672(12) -0.39360(19) 0.0323(6) Uani 1 1 d . . .
H29A H 0.3711 -0.2810 -0.4279 0.039 Uiso 1 1 calc R . .
H29B H 0.3883 -0.3455 -0.4412 0.039 Uiso 1 1 calc R . .
C30 C 0.43949(17) -0.31464(12) -0.3131(2) 0.0323(6) Uani 1 1 d . . .
H30A H 0.4417 -0.3508 -0.2803 0.039 Uiso 1 1 calc R . .
H30B H 0.4952 -0.3080 -0.3420 0.039 Uiso 1 1 calc R . .
C31 C 0.44509(17) -0.21756(12) -0.2798(2) 0.0329(6) Uani 1 1 d . . .
H31A H 0.4237 -0.2153 -0.3477 0.040 Uiso 1 1 calc R . .
H31B H 0.5071 -0.2138 -0.2809 0.040 Uiso 1 1 calc R . .
C32 C 0.40949(17) -0.17067(11) -0.2230(2) 0.0347(6) Uani 1 1 d . . .
H32A H 0.4264 -0.1742 -0.1537 0.042 Uiso 1 1 calc R . .
H32B H 0.4319 -0.1355 -0.2476 0.042 Uiso 1 1 calc R . .
C33 C 0.28654(19) -0.12411(10) -0.18421(19) 0.0330(6) Uani 1 1 d . . .
H33A H 0.3092 -0.0903 -0.2139 0.040 Uiso 1 1 calc R . .
H33B H 0.3045 -0.1247 -0.1150 0.040 Uiso 1 1 calc R . .
C34 C 0.1934(2) -0.12330(11) -0.19129(19) 0.0343(6) Uani 1 1 d . . .
H34A H 0.1718 -0.0899 -0.1591 0.041 Uiso 1 1 calc R . .
H34B H 0.1753 -0.1221 -0.2605 0.041 Uiso 1 1 calc R . .
C35 C 0.06962(18) -0.16881(13) -0.1444(2) 0.0380(7) Uani 1 1 d . . .
H35A H 0.0465 -0.1678 -0.2116 0.046 Uiso 1 1 calc R . .
H35B H 0.0516 -0.1350 -0.1107 0.046 Uiso 1 1 calc R . .
C36 C 0.03631(18) -0.21835(12) -0.0925(2) 0.0371(7) Uani 1 1 d . . .
H36A H 0.0588 -0.2184 -0.0249 0.044 Uiso 1 1 calc R . .
H36B H -0.0258 -0.2155 -0.0896 0.044 Uiso 1 1 calc R . .
C37 C 0.04318(19) -0.31662(13) -0.0726(2) 0.0399(7) Uani 1 1 d . . .
H37A H 0.0436 -0.3513 -0.1103 0.048 Uiso 1 1 calc R . .
H37B H -0.0136 -0.3125 -0.0450 0.048 Uiso 1 1 calc R . .
C38 C 0.10687(19) -0.32106(13) 0.0096(2) 0.0368(7) Uani 1 1 d . . .
H38A H 0.1085 -0.2864 0.0472 0.044 Uiso 1 1 calc R . .
H38B H 0.0910 -0.3512 0.0540 0.044 Uiso 1 1 calc R . .
C39 C 0.24865(19) -0.34148(12) 0.04495(19) 0.0352(6) Uani 1 1 d . . .
H39A H 0.2284 -0.3704 0.0893 0.042 Uiso 1 1 calc R . .
H39B H 0.2579 -0.3075 0.0832 0.042 Uiso 1 1 calc R . .
C40 C 0.32934(19) -0.35917(11) 0.0004(2) 0.0348(6) Uani 1 1 d . . .
H40A H 0.3701 -0.3704 0.0519 0.042 Uiso 1 1 calc R . .
H40B H 0.3190 -0.3911 -0.0428 0.042 Uiso 1 1 calc R . .
C41 C 0.44354(17) -0.32895(12) -0.0918(2) 0.0328(6) Uani 1 1 d . . .
H41A H 0.4385 -0.3626 -0.1319 0.039 Uiso 1 1 calc R . .
H41B H 0.4838 -0.3364 -0.0376 0.039 Uiso 1 1 calc R . .
C42 C 0.47558(17) -0.28243(12) -0.15253(19) 0.0314(6) Uani 1 1 d . . .
H42A H 0.4776 -0.2487 -0.1124 0.038 Uiso 1 1 calc R . .
H42B H 0.5338 -0.2909 -0.1722 0.038 Uiso 1 1 calc R . .
O7 O 0.0513(5) -0.4610(3) -0.1653(5) 0.073(2) Uiso 0.50 1 d P A 1
C43 C 0.0167(7) -0.5182(4) -0.2159(8) 0.084(3) Uiso 0.50 1 d P A 1
H43A H -0.0364 -0.5117 -0.2531 0.100 Uiso 0.50 1 calc PR A 1
H43B H 0.0590 -0.5338 -0.2600 0.100 Uiso 0.50 1 calc PR A 1
C44 C 0.0027(10) -0.5544(7) -0.1340(11) 0.123(5) Uiso 0.50 1 d P A 1
H44A H -0.0492 -0.5452 -0.0989 0.147 Uiso 0.50 1 calc PR A 1
H44B H 0.0021 -0.5937 -0.1530 0.147 Uiso 0.50 1 calc PR A 1
C45 C 0.0720(12) -0.5407(8) -0.0846(14) 0.117(7) Uiso 0.50 1 d P A 1
H45A H 0.1162 -0.5677 -0.1004 0.141 Uiso 0.50 1 calc PR A 1
H45B H 0.0602 -0.5448 -0.0146 0.141 Uiso 0.50 1 calc PR A 1
C46 C 0.1046(11) -0.4896(6) -0.0981(12) 0.107(6) Uiso 0.50 1 d P A 1
H46A H 0.1622 -0.4924 -0.1239 0.128 Uiso 0.50 1 calc PR A 1
H46B H 0.1076 -0.4696 -0.0356 0.128 Uiso 0.50 1 calc PR A 1
O7B O 0.0800(6) -0.4536(4) -0.1863(6) 0.097(3) Uiso 0.50 1 d P B 2
C43B C 0.0508(5) -0.4985(3) -0.2338(5) 0.0444(15) Uiso 0.50 1 d P B 2
H43C H 0.0943 -0.5116 -0.2789 0.053 Uiso 0.50 1 calc PR B 2
H43D H 0.0003 -0.4883 -0.2729 0.053 Uiso 0.50 1 calc PR B 2
C44B C 0.0271(5) -0.5473(4) -0.1612(6) 0.0504(19) Uiso 0.50 1 d P B 2
H44C H -0.0332 -0.5462 -0.1446 0.061 Uiso 0.50 1 calc PR B 2
H44D H 0.0405 -0.5837 -0.1893 0.061 Uiso 0.50 1 calc PR B 2
C45B C 0.0860(6) -0.5342(4) -0.0682(7) 0.044(2) Uiso 0.50 1 d P B 2
H45C H 0.0536 -0.5334 -0.0075 0.053 Uiso 0.50 1 calc PR B 2
H45D H 0.1330 -0.5608 -0.0614 0.053 Uiso 0.50 1 calc PR B 2
C46B C 0.1176(6) -0.4756(4) -0.0978(7) 0.048(2) Uiso 0.50 1 d P B 2
H46C H 0.1061 -0.4498 -0.0440 0.058 Uiso 0.50 1 calc PR B 2
H46D H 0.1795 -0.4770 -0.1055 0.058 Uiso 0.50 1 calc PR B 2

loop_
_atom_site_aniso_label
_atom_site_aniso_U_11
_atom_site_aniso_U_22
_atom_site_aniso_U_33
_atom_site_aniso_U_23
_atom_site_aniso_U_13
_atom_site_aniso_U_12
Er1 0.02045(6) 0.01784(6) 0.02487(6) -0.00199(4) -0.00323(4) 0.00194(4)
K1 0.0209(2) 0.0224(2) 0.0169(2) -0.00083(19) -0.00116(19) -0.00032(19)
Si1 0.0236(3) 0.0229(3) 0.0247(3) 0.0005(3) -0.0014(3) 0.0029(3)
Si2 0.0338(4) 0.0302(4) 0.0265(4) 0.0050(3) -0.0012(3) -0.0008(3)
Si3 0.0351(4) 0.0241(4) 0.0293(4) -0.0012(3) -0.0040(3) -0.0015(3)
O1 0.0247(9) 0.0361(10) 0.0288(9) -0.0075(8) -0.0028(8) -0.0062(8)
O2 0.0288(10) 0.0366(10) 0.0186(8) -0.0060(7) -0.0022(7) 0.0044(8)
O3 0.0311(10) 0.0216(8) 0.0241(9) -0.0043(7) -0.0002(7) -0.0023(7)
O4 0.0316(10) 0.0287(9) 0.0248(9) 0.0020(7) 0.0024(8) 0.0084(8)
O5 0.0332(10) 0.0377(10) 0.0203(9) 0.0037(8) 0.0037(8) -0.0013(8)
O6 0.0308(10) 0.0291(9) 0.0249(9) 0.0032(7) -0.0020(8) 0.0056(8)
N1 0.0222(11) 0.0426(13) 0.0304(12) -0.0033(10) 0.0004(9) 0.0006(10)
N2 0.0225(11) 0.0330(12) 0.0236(11) -0.0010(9) -0.0017(9) 0.0014(9)
C1 0.0197(12) 0.0233(12) 0.0273(13) -0.0003(10) -0.0017(10) 0.0058(9)
C2 0.0227(12) 0.0258(12) 0.0270(13) -0.0031(10) 0.0019(10) 0.0057(10)
C3 0.0261(13) 0.0305(14) 0.0344(14) 0.0039(11) 0.0100(11) 0.0053(11)
C4 0.0189(12) 0.0265(13) 0.0525(18) -0.0017(12) -0.0001(12) 0.0017(10)
C5 0.0197(12) 0.0297(13) 0.0341(14) -0.0037(11) -0.0063(11) 0.0075(10)
C6 0.0551(19) 0.0284(14) 0.0402(17) -0.0013(12) -0.0108(14) -0.0056(13)
C7 0.0335(16) 0.0386(16) 0.059(2) 0.0192(15) 0.0050(14) 0.0095(13)
C8 0.0404(16) 0.0340(15) 0.0349(15) 0.0024(12) 0.0091(13) -0.0001(12)
C9 0.0182(11) 0.0252(12) 0.0267(12) -0.0001(10) -0.0040(10) 0.0026(9)
C10 0.0214(12) 0.0285(13) 0.0310(13) 0.0003(11) -0.0020(10) 0.0062(10)
C11 0.0203(12) 0.0394(15) 0.0286(13) -0.0013(11) 0.0039(10) 0.0005(11)
C12 0.0234(13) 0.0272(13) 0.0343(14) 0.0043(11) -0.0046(11) -0.0043(10)
C13 0.0213(12) 0.0242(12) 0.0291(13) -0.0038(10) -0.0050(10) -0.0004(10)
C14 0.098(3) 0.0325(17) 0.0443(19) 0.0101(14) -0.0016(19) -0.0101(18)
C15 0.058(2) 0.059(2) 0.0375(17) 0.0027(15) 0.0169(16) 0.0035(17)
C16 0.051(2) 0.094(3) 0.044(2) 0.026(2) -0.0167(17) -0.009(2)
C17 0.0348(14) 0.0217(12) 0.0281(13) -0.0049(10) -0.0065(11) 0.0005(10)
C18 0.0404(16) 0.0226(13) 0.0334(14) -0.0111(11) -0.0069(12) 0.0086(11)
C19 0.060(2) 0.0147(12) 0.0346(15) -0.0036(10) -0.0127(14) 0.0041(12)
C20 0.0510(19) 0.0211(13) 0.0330(15) -0.0025(11) -0.0008(13) -0.0094(12)
C21 0.0340(15) 0.0212(12) 0.0328(14) -0.0035(10) -0.0067(11) -0.0054(10)
C22 0.0375(17) 0.0388(16) 0.0468(18) 0.0001(13) 0.0001(14) -0.0046(13)
C23 0.0540(19) 0.0355(15) 0.0292(14) -0.0040(12) -0.0045(13) -0.0008(14)
C24 0.0456(18) 0.0338(15) 0.0370(16) 0.0034(12) -0.0083(13) 0.0011(13)
C25 0.0168(13) 0.074(2) 0.0427(17) -0.0047(16) -0.0042(12) -0.0026(14)
C26 0.0285(15) 0.069(2) 0.0383(16) -0.0102(15) -0.0047(13) -0.0182(15)
C27 0.0421(17) 0.0311(14) 0.0285(14) -0.0075(11) -0.0089(12) -0.0057(12)
C28 0.0389(16) 0.0341(14) 0.0201(12) -0.0106(11) -0.0076(11) 0.0042(12)
C29 0.0325(15) 0.0416(16) 0.0229(13) -0.0059(11) 0.0027(11) 0.0063(12)
C30 0.0249(14) 0.0412(15) 0.0309(14) -0.0069(12) 0.0025(11) 0.0056(12)
C31 0.0235(13) 0.0398(15) 0.0355(15) 0.0047(12) 0.0034(11) -0.0057(11)
C32 0.0314(15) 0.0312(14) 0.0413(16) 0.0014(12) -0.0059(12) -0.0122(11)
C33 0.0556(19) 0.0197(12) 0.0239(13) -0.0039(10) 0.0080(12) -0.0038(12)
C34 0.0564(19) 0.0234(13) 0.0235(13) 0.0009(10) 0.0091(13) 0.0114(12)
C35 0.0347(16) 0.0442(17) 0.0352(15) 0.0000(13) 0.0015(12) 0.0169(13)
C36 0.0234(14) 0.0496(18) 0.0385(16) -0.0019(13) 0.0065(12) 0.0116(12)
C37 0.0309(15) 0.0471(17) 0.0419(17) -0.0017(14) 0.0110(13) -0.0096(13)
C38 0.0398(16) 0.0418(16) 0.0294(14) 0.0044(12) 0.0140(12) -0.0018(13)
C39 0.0481(18) 0.0386(15) 0.0189(12) 0.0069(11) -0.0002(12) 0.0011(13)
C40 0.0470(18) 0.0305(14) 0.0267(14) 0.0064(11) -0.0049(12) 0.0052(12)
C41 0.0292(14) 0.0384(15) 0.0305(14) -0.0008(12) -0.0090(11) 0.0078(12)
C42 0.0217(13) 0.0415(15) 0.0307(14) -0.0041(12) -0.0066(11) 0.0020(11)

loop_
_atom_type_symbol
_atom_type_description
_atom_type_scat_dispersion_real
_atom_type_scat_dispersion_imag
_atom_type_scat_source
C C 0.0033 0.0016 'International Tables Vol C Tables 4.2.6.8 and 6.1.1.4'
H H 0.0000 0.0000 'International Tables Vol C Tables 4.2.6.8 and 6.1.1.4'
N N 0.0061 0.0033 'International Tables Vol C Tables 4.2.6.8 and 6.1.1.4'
O O 0.0106 0.0060 'International Tables Vol C Tables 4.2.6.8 and 6.1.1.4'
Si Si 0.0817 0.0704 'International Tables Vol C Tables 4.2.6.8 and 6.1.1.4'
K K 0.2009 0.2494 'International Tables Vol C Tables 4.2.6.8 and 6.1.1.4'
Er Er -0.2586 4.9576 'International Tables Vol C Tables 4.2.6.8 and 6.1.1.4'

loop_
_geom_angle_atom_site_label_1
_geom_angle_atom_site_label_2
_geom_angle_atom_site_label_3
_geom_angle
Cnt1 Er1 Cnt2 123.0
Cnt1 Er1 Cnt3 118.3
Cnt2 Er1 Cnt3 118.6
C13 Er1 C9 31.18(7)
C13 Er1 C19 120.27(8)
C9 Er1 C19 90.19(8)
C13 Er1 C5 116.72(8)
C9 Er1 C5 142.48(8)
C19 Er1 C5 122.03(9)
C13 Er1 C12 30.42(8)
C9 Er1 C12 51.20(8)
C19 Er1 C12 119.79(9)
C5 Er1 C12 114.24(8)
C13 Er1 C20 142.80(8)
C9 Er1 C20 112.01(8)
C19 Er1 C20 30.56(9)
C5 Er1 C20 93.38(9)
C12 Er1 C20 150.34(9)
C13 Er1 C4 118.97(8)
C9 Er1 C4 128.81(8)
C19 Er1 C4 106.79(9)
C5 Er1 C4 30.11(8)
C12 Er1 C4 133.16(8)
C20 Er1 C4 76.39(9)
C13 Er1 C18 120.78(8)
C9 Er1 C18 99.39(8)
C19 Er1 C18 30.02(9)
C5 Er1 C18 118.12(8)
C12 Er1 C18 104.18(9)
C20 Er1 C18 50.14(9)
C4 Er1 C18 119.48(9)
C13 Er1 C3 90.24(8)
C9 Er1 C3 99.34(8)
C19 Er1 C3 119.34(9)
C5 Er1 C3 50.04(8)
C12 Er1 C3 112.00(8)
C20 Er1 C3 93.67(9)
C4 Er1 C3 30.31(8)
C18 Er1 C3 143.49(9)
C13 Er1 C17 143.77(8)
C9 Er1 C17 129.62(8)
C19 Er1 C17 50.48(8)
C5 Er1 C17 87.77(8)
C12 Er1 C17 116.76(8)
C20 Er1 C17 50.75(8)
C4 Er1 C17 95.79(9)
C18 Er1 C17 30.67(8)
C3 Er1 C17 125.59(8)
C13 Er1 C10 49.88(8)
C9 Er1 C10 30.70(7)
C19 Er1 C10 73.26(9)
C5 Er1 C10 163.86(8)
C12 Er1 C10 49.64(8)
C20 Er1 C10 102.57(9)
C4 Er1 C10 157.95(9)
C18 Er1 C10 71.93(8)
C3 Er1 C10 129.90(8)
C17 Er1 C10 100.40(8)
C13 Er1 C21 169.65(8)
C9 Er1 C21 139.54(8)
C19 Er1 C21 49.68(8)
C5 Er1 C21 73.62(8)
C12 Er1 C21 147.23(8)
C20 Er1 C21 30.08(8)
C4 Er1 C21 69.90(9)
C18 Er1 C21 49.74(9)
C3 Er1 C21 97.38(9)
C17 Er1 C21 30.55(8)
C10 Er1 C21 119.89(8)
C13 Er1 C1 86.83(7)
C9 Er1 C1 115.67(7)
C19 Er1 C1 152.54(8)
C5 Er1 C1 30.52(7)
C12 Er1 C1 85.52(8)
C20 Er1 C1 123.37(9)
C4 Er1 C1 50.33(8)
C18 Er1 C1 140.29(8)
C3 Er1 C1 50.62(8)
C17 Er1 C1 110.67(7)
C10 Er1 C1 133.93(8)
C21 Er1 C1 103.41(8)
C13 Er1 C11 49.85(8)
C9 Er1 C11 50.63(8)
C19 Er1 C11 90.30(9)
C5 Er1 C11 136.81(8)
C12 Er1 C11 30.17(8)
C20 Er1 C11 120.57(9)
C4 Er1 C11 162.83(8)
C18 Er1 C11 74.93(9)
C3 Er1 C11 139.75(8)
C17 Er1 C11 93.93(8)
C10 Er1 C11 29.67(8)
C21 Er1 C11 122.87(8)
C1 Er1 C11 112.81(8)
C13 Er1 C2 71.30(8)
C9 Er1 C2 93.00(7)
C19 Er1 C2 149.35(9)
C5 Er1 C2 49.50(8)
C12 Er1 C2 84.97(8)
C20 Er1 C2 122.99(9)
C4 Er1 C2 49.49(8)
C18 Er1 C2 167.48(8)
C3 Er1 C2 30.17(8)
C17 Er1 C2 137.22(8)
C10 Er1 C2 120.52(8)
C21 Er1 C2 118.47(8)
C1 Er1 C2 30.32(7)
C11 Er1 C2 114.98(8)
O2 K1 O5 117.88(6)
O2 K1 O3 96.99(5)
O5 K1 O3 140.10(5)
O2 K1 O1 60.67(5)
O5 K1 O1 97.15(6)
O3 K1 O1 117.66(5)
O2 K1 O4 138.65(5)
O5 K1 O4 98.31(5)
O3 K1 O4 60.35(5)
O1 K1 O4 97.58(6)
O2 K1 O6 96.85(5)
O5 K1 O6 60.30(5)
O3 K1 O6 98.99(5)
O1 K1 O6 137.89(6)
O4 K1 O6 119.32(5)
O2 K1 N1 120.20(6)
O5 K1 N1 60.64(6)
O3 K1 N1 119.04(6)
O1 K1 N1 60.56(6)
O4 K1 N1 59.95(6)
O6 K1 N1 119.77(6)
O2 K1 N2 59.81(6)
O5 K1 N2 119.20(6)
O3 K1 N2 61.10(6)
O1 K1 N2 119.48(6)
O4 K1 N2 120.16(6)
O6 K1 N2 60.08(5)
N1 K1 N2 179.84(7)
C1 Si1 C8 113.52(12)
C1 Si1 C6 109.24(12)
C8 Si1 C6 109.00(15)
C1 Si1 C7 110.34(12)
C8 Si1 C7 106.40(14)
C6 Si1 C7 108.18(15)
C9 Si2 C15 110.70(13)
C9 Si2 C14 111.59(14)
C15 Si2 C14 110.77(18)
C9 Si2 C16 111.27(14)
C15 Si2 C16 105.89(19)
C14 Si2 C16 106.38(19)
C17 Si3 C22 111.47(14)
C17 Si3 C24 111.38(13)
C22 Si3 C24 110.99(14)
C17 Si3 C23 110.30(13)
C22 Si3 C23 106.89(15)
C24 Si3 C23 105.54(14)
C27 O1 C26 110.9(2)
C27 O1 K1 111.75(15)
C26 O1 K1 118.60(15)
C29 O2 C28 110.90(19)
C29 O2 K1 120.58(15)
C28 O2 K1 115.64(14)
C33 O3 C32 109.4(2)
C33 O3 K1 115.18(14)
C32 O3 K1 115.78(15)
C35 O4 C34 111.7(2)
C35 O4 K1 119.77(16)
C34 O4 K1 115.32(14)
C39 O5 C38 110.9(2)
C39 O5 K1 116.53(16)
C38 O5 K1 119.45(15)
C40 O6 C41 111.0(2)
C40 O6 K1 111.30(15)
C41 O6 K1 116.86(14)
C37 N1 C36 110.5(2)
C37 N1 C25 109.8(2)
C36 N1 C25 109.7(2)
C37 N1 K1 108.23(16)
C36 N1 K1 110.00(16)
C25 N1 K1 108.61(16)
C42 N2 C31 109.5(2)
C42 N2 C30 109.6(2)
C31 N2 C30 109.8(2)
C42 N2 K1 109.84(15)
C31 N2 K1 108.19(15)
C30 N2 K1 109.85(15)
C5 C1 C2 105.4(2)
C5 C1 Si1 127.85(19)
C2 C1 Si1 125.84(19)
C5 C1 Er1 73.11(14)
C2 C1 Er1 75.19(14)
Si1 C1 Er1 125.00(11)
C3 C2 C1 109.3(2)
C3 C2 Er1 73.45(14)
C1 C2 Er1 74.49(14)
C4 C3 C2 107.2(2)
C4 C3 Er1 74.66(15)
C2 C3 Er1 76.38(14)
C5 C4 C3 108.4(2)
C5 C4 Er1 74.59(15)
C3 C4 Er1 75.03(15)
C4 C5 C1 109.6(2)
C4 C5 Er1 75.30(15)
C1 C5 Er1 76.37(14)
C10 C9 C13 104.9(2)
C10 C9 Si2 126.49(19)
C13 C9 Si2 127.95(19)
C10 C9 Er1 76.36(14)
C13 C9 Er1 74.09(13)
Si2 C9 Er1 121.55(11)
C11 C10 C9 109.9(2)
C11 C10 Er1 75.53(15)
C9 C10 Er1 72.94(14)
C10 C11 C12 108.0(2)
C10 C11 Er1 74.79(15)
C12 C11 Er1 73.37(15)
C13 C12 C11 107.8(2)
C13 C12 Er1 73.92(14)
C11 C12 Er1 76.47(15)
C12 C13 C9 109.3(2)
C12 C13 Er1 75.66(14)
C9 C13 Er1 74.73(14)
C18 C17 C21 105.4(2)
C18 C17 Si3 126.4(2)
C21 C17 Si3 126.8(2)
C18 C17 Er1 73.95(14)
C21 C17 Er1 74.91(14)
Si3 C17 Er1 126.48(12)
C19 C18 C17 109.1(3)
C19 C18 Er1 74.41(15)
C17 C18 Er1 75.38(14)
C18 C19 C20 108.7(2)
C18 C19 Er1 75.57(15)
C20 C19 Er1 75.04(15)
C21 C20 C19 107.2(3)
C21 C20 Er1 76.13(15)
C19 C20 Er1 74.40(15)
C20 C21 C17 109.5(2)
C20 C21 Er1 73.79(15)
C17 C21 Er1 74.54(14)
N1 C25 C26 114.0(3)
O1 C26 C25 109.5(2)
O1 C27 C28 109.1(2)
O2 C28 C27 109.4(2)
O2 C29 C30 108.4(2)
N2 C30 C29 113.6(2)
N2 C31 C32 113.4(2)
O3 C32 C31 109.6(2)
O3 C33 C34 111.0(2)
O4 C34 C33 110.5(2)
O4 C35 C36 109.9(2)
N1 C36 C35 113.7(2)
N1 C37 C38 114.0(2)
O5 C38 C37 108.6(2)
O5 C39 C40 109.2(2)
O6 C40 C39 109.5(2)
O6 C41 C42 109.6(2)
N2 C42 C41 113.6(2)
C46 O7 C43 92.9(9)
C44 C43 O7 103.9(9)
C45 C44 C43 96.2(14)
C44 C45 C46 118.3(19)
C45 C46 O7 108.3(14)
C43B O7B C46B 104.0(8)
O7B C43B C44B 112.4(7)
C45B C44B C43B 102.1(6)
C46B C45B C44B 99.1(7)
O7B C46B C45B 115.1(8)

loop_
_geom_bond_atom_site_label_1
_geom_bond_atom_site_label_2
_geom_bond_distance
Er1 Cnt1 2.423
Er1 Cnt2 2.409
Er1 Cnt3 2.415
Er1 C13 2.664(2)
Er1 C9 2.672(2)
Er1 C19 2.679(3)
Er1 C5 2.682(2)
Er1 C12 2.686(3)
Er1 C20 2.688(3)
Er1 C4 2.691(3)
Er1 C18 2.694(2)
Er1 C3 2.696(3)
Er1 C17 2.713(2)
Er1 C10 2.716(2)
Er1 C21 2.717(2)
Er1 C1 2.724(2)
Er1 C11 2.725(3)
Er1 C2 2.733(2)
K1 O2 2.7881(17)
K1 O5 2.7891(18)
K1 O3 2.8116(18)
K1 O1 2.8198(18)
K1 O4 2.8290(18)
K1 O6 2.8760(18)
K1 N1 2.991(2)
K1 N2 3.007(2)
Si1 C1 1.849(3)
Si1 C8 1.866(3)
Si1 C6 1.868(3)
Si1 C7 1.870(3)
Si2 C9 1.840(3)
Si2 C15 1.854(3)
Si2 C14 1.859(3)
Si2 C16 1.880(3)
Si3 C17 1.850(3)
Si3 C22 1.870(3)
Si3 C24 1.875(3)
Si3 C23 1.884(3)
O1 C27 1.420(3)
O1 C26 1.430(3)
O2 C29 1.423(3)
O2 C28 1.427(3)
O3 C33 1.424(3)
O3 C32 1.429(3)
O4 C35 1.420(3)
O4 C34 1.429(3)
O5 C39 1.424(3)
O5 C38 1.425(3)
O6 C40 1.424(3)
O6 C41 1.429(3)
N1 C37 1.464(4)
N1 C36 1.469(4)
N1 C25 1.470(4)
N2 C42 1.470(3)
N2 C31 1.470(3)
N2 C30 1.473(3)
C1 C5 1.423(3)
C1 C2 1.427(3)
C2 C3 1.413(4)
C3 C4 1.408(4)
C4 C5 1.396(4)
C9 C10 1.427(4)
C9 C13 1.434(3)
C10 C11 1.393(4)
C11 C12 1.409(4)
C12 C13 1.404(4)
C17 C18 1.430(4)
C17 C21 1.431(4)
C18 C19 1.392(4)
C19 C20 1.415(4)
C20 C21 1.403(4)
C25 C26 1.495(5)
C27 C28 1.484(4)
C29 C30 1.509(4)
C31 C32 1.501(4)
C33 C34 1.481(4)
C35 C36 1.503(4)
C37 C38 1.507(4)
C39 C40 1.495(4)
C41 C42 1.502(4)
O7 C46 1.423(17)
O7 C43 1.647(13)
C43 C44 1.452(18)
C44 C45 1.32(2)
C45 C46 1.36(2)
O7B C43B 1.349(11)
O7B C46B 1.450(12)
C43B C44B 1.603(11)
C44B C45B 1.602(13)
C45B C46B 1.570(13)
